data_1101152
loop_
_publ_author_name
'Schmitt, Ruth'
'Blaschkowski, Bj\"orn'
'Eichele, Klaus'
'Meyer, H.-J\"urgen'

_publ_section_title
;
 Calcium Tetraboride -- Does It Exist? Synthesis and Properties of a
 Carbon-Doped Calcium Tetraboride That Is Isotypic with the Known Rare
 Earth Tetraborides
;
_journal_issue 7
_journal_name_full 'Inorganic Chemistry'
_journal_page_first 3067
_journal_page_last 3073
_journal_paper_doi 10.1021/ic0518430
_journal_volume 45
_journal_year 2006
_chemical_formula_sum 'B4 Ca'
_chemical_formula_weight 83.32
_chemical_name_common 'Calcium tetraboride'
_chemical_name_systematic 'Calcium tetraboride'
_space_group_IT_number 127
_symmetry_cell_setting tetragonal
_symmetry_space_group_name_Hall '-P 4 2ab'
_symmetry_space_group_name_H-M 'P 4/m b m'
_atom_sites_solution_hydrogens geom
_atom_sites_solution_primary direct
_atom_sites_solution_secondary difmap
_audit_creation_method SHELXL-97
_cell_angle_alpha 90.00
_cell_angle_beta 90.00
_cell_angle_gamma 90.00
_cell_formula_units_Z 4
_cell_length_a 7.0989(7)
_cell_length_b 7.0989(7)
_cell_length_c 4.1353(5)
_cell_measurement_temperature 293(2)
_cell_measurement_theta_max 32.71
_cell_measurement_theta_min 4.93
_cell_volume 208.40(4)
_computing_structure_refinement 'SHELXL-97 (Sheldrick, 1997)'
_computing_structure_solution 'SHELXS-97 (Sheldrick, 1990)'
_diffrn_ambient_temperature 293(2)
_diffrn_measured_fraction_theta_full 0.996
_diffrn_measured_fraction_theta_max 0.996
_diffrn_measurement_device_type 'STOE IPDS'
_diffrn_measurement_method phi-scans
_diffrn_radiation_monochromator graphite
_diffrn_radiation_source 'fine-focus sealed tube'
_diffrn_radiation_type MoK\a
_diffrn_radiation_wavelength 0.71073
_diffrn_reflns_av_R_equivalents 0.0338
_diffrn_reflns_av_sigmaI/netI 0.0142
_diffrn_reflns_limit_h_max 10
_diffrn_reflns_limit_h_min -10
_diffrn_reflns_limit_k_max 10
_diffrn_reflns_limit_k_min -10
_diffrn_reflns_limit_l_max 6
_diffrn_reflns_limit_l_min -6
_diffrn_reflns_number 2298
_diffrn_reflns_theta_full 32.71
_diffrn_reflns_theta_max 32.71
_diffrn_reflns_theta_min 4.93
_diffrn_standards_decay_% 0.01
_exptl_absorpt_coefficient_mu 2.527
_exptl_absorpt_correction_type none
_exptl_crystal_colour black
_exptl_crystal_density_diffrn 2.656
_exptl_crystal_description cube
_exptl_crystal_F_000 160
_exptl_crystal_size_max 0.5
_exptl_crystal_size_mid 0.5
_exptl_crystal_size_min 0.5
_refine_diff_density_max 0.500
_refine_diff_density_min -0.345
_refine_diff_density_rms 0.116
_refine_ls_extinction_method none
_refine_ls_goodness_of_fit_ref 1.114
_refine_ls_hydrogen_treatment mixed
_refine_ls_matrix_type full
_refine_ls_number_parameters 22
_refine_ls_number_reflns 240
_refine_ls_number_restraints 0
_refine_ls_restrained_S_all 1.114
_refine_ls_R_factor_all 0.0264
_refine_ls_R_factor_gt 0.0231
_refine_ls_shift/su_max 0.003
_refine_ls_shift/su_mean 0.001
_refine_ls_structure_factor_coef Fsqd
_refine_ls_weighting_details 'calc w=1/[\s^2^(Fo^2^)+(0.0416P)^2^+0.0341P] where P=(Fo^2^+2Fc^2^)/3'
_refine_ls_weighting_scheme calc
_refine_ls_wR_factor_gt 0.0572
_refine_ls_wR_factor_ref 0.0583
_reflns_number_gt 221
_reflns_number_total 240
_reflns_threshold_expression >2sigma(I)
_cod_database_code 1101152

loop_
_symmetry_equiv_pos_as_xyz
'x, y, z'
'-x, -y, z'
'-y, x, z'
'y, -x, z'
'-x+1/2, y+1/2, -z'
'x+1/2, -y+1/2, -z'
'y+1/2, x+1/2, -z'
'-y+1/2, -x+1/2, -z'
'-x, -y, -z'
'x, y, -z'
'y, -x, -z'
'-y, x, -z'
'x-1/2, -y-1/2, z'
'-x-1/2, y-1/2, z'
'-y-1/2, -x-1/2, z'
'y-1/2, x-1/2, z'

loop_
_atom_site_label
_atom_site_type_symbol
_atom_site_fract_x
_atom_site_fract_y
_atom_site_fract_z
_atom_site_U_iso_or_equiv
_atom_site_adp_type
_atom_site_occupancy
_atom_site_symmetry_multiplicity
_atom_site_calc_flag
_atom_site_refinement_flags
_atom_site_disorder_assembly
_atom_site_disorder_group
Ca1 Ca 0.31884(4) 0.81884(4) 0.0000 0.01221(16) Uani 1.00(7) 4 d S . .
B1 B 0.1780(2) 0.0352(2) 0.5000 0.0107(5) Uani 0.98(6) 2 d SP . .
B2 B 0.4168(2) 0.0832(2) 0.5000 0.0117(7) Uani 1.03(7) 4 d SP . .
B3 B 0.0000 0.0000 0.2052(5) 0.0111(6) Uani 1.00(7) 4 d SP . .

loop_
_atom_site_aniso_label
_atom_site_aniso_U_11
_atom_site_aniso_U_22
_atom_site_aniso_U_33
_atom_site_aniso_U_23
_atom_site_aniso_U_13
_atom_site_aniso_U_12
Ca1 0.01179(18) 0.01179(18) 0.0130(2) 0.000 0.000 0.00178(12)
B1 0.0119(8) 0.0117(8) 0.0085(7) 0.000 0.000 -0.0003(5)
B2 0.0119(7) 0.0119(7) 0.0113(10) 0.000 0.000 -0.0010(7)
B3 0.0123(8) 0.0123(8) 0.0089(9) 0.000 0.000 0.000

loop_
_atom_type_symbol
_atom_type_description
_atom_type_scat_dispersion_real
_atom_type_scat_dispersion_imag
_atom_type_scat_source
Ca Ca 0.2262 0.3064 'International Tables Vol C Tables 4.2.6.8 and 6.1.1.4'
B B 0.0013 0.0007 'International Tables Vol C Tables 4.2.6.8 and 6.1.1.4'

loop_
_geom_angle_atom_site_label_1
_geom_angle_atom_site_label_2
_geom_angle_atom_site_label_3
_geom_angle
_geom_angle_site_symmetry_1
_geom_angle_site_symmetry_3
_geom_angle_publ_flag
B3 Ca1 B3 132.88(6) 9_565 5 ?
B3 Ca1 B3 36.11(9) 9_565 1_565 ?
B3 Ca1 B3 150.759(18) 5 1_565 ?
B3 Ca1 B3 150.759(18) 9_565 13_665 ?
B3 Ca1 B3 36.11(9) 5 13_665 ?
B3 Ca1 B3 132.88(6) 1_565 13_665 ?
B3 Ca1 B1 149.48(5) 9_565 7_556 ?
B3 Ca1 B1 70.83(5) 5 7_556 ?
B3 Ca1 B1 113.43(5) 1_565 7_556 ?
B3 Ca1 B1 37.61(5) 13_665 7_556 ?
B3 Ca1 B1 70.83(5) 9_565 1_565 ?
B3 Ca1 B1 149.48(5) 5 1_565 ?
B3 Ca1 B1 37.61(5) 1_565 1_565 ?
B3 Ca1 B1 113.43(5) 13_665 1_565 ?
B1 Ca1 B1 80.94(5) 7_556 1_565 ?
B3 Ca1 B1 113.43(5) 9_565 7 ?
B3 Ca1 B1 37.61(5) 5 7 ?
B3 Ca1 B1 149.48(5) 1_565 7 ?
B3 Ca1 B1 70.83(5) 13_665 7 ?
B1 Ca1 B1 96.89(5) 7_556 7 ?
B1 Ca1 B1 164.22(7) 1_565 7 ?
B3 Ca1 B1 37.61(5) 9_565 1_564 ?
B3 Ca1 B1 113.43(5) 5 1_564 ?
B3 Ca1 B1 70.83(5) 1_565 1_564 ?
B3 Ca1 B1 149.48(5) 13_665 1_564 ?
B1 Ca1 B1 164.22(7) 7_556 1_564 ?
B1 Ca1 B1 96.89(5) 1_565 1_564 ?
B1 Ca1 B1 80.94(5) 7 1_564 ?
B3 Ca1 B2 130.41(6) 9_565 9_666 ?
B3 Ca1 B2 96.68(6) 5 9_666 ?
B3 Ca1 B2 101.70(6) 1_565 9_666 ?
B3 Ca1 B2 70.78(5) 13_665 9_666 ?
B1 Ca1 B2 35.63(5) 7_556 9_666 ?
B1 Ca1 B2 64.14(5) 1_565 9_666 ?
B1 Ca1 B2 105.23(5) 7 9_666 ?
B1 Ca1 B2 129.74(5) 1_564 9_666 ?
B3 Ca1 B2 96.68(6) 9_565 1_565 ?
B3 Ca1 B2 130.41(6) 5 1_565 ?
B3 Ca1 B2 70.78(5) 1_565 1_565 ?
B3 Ca1 B2 101.70(6) 13_665 1_565 ?
B1 Ca1 B2 64.14(5) 7_556 1_565 ?
B1 Ca1 B2 35.63(5) 1_565 1_565 ?
B1 Ca1 B2 129.74(5) 7 1_565 ?
B1 Ca1 B2 105.23(5) 1_564 1_565 ?
B2 Ca1 B2 33.73(9) 9_666 1_565 ?
B3 Ca1 B2 101.70(6) 9_565 9_665 ?
B3 Ca1 B2 70.78(5) 5 9_665 ?
B3 Ca1 B2 130.41(6) 1_565 9_665 ?
B3 Ca1 B2 96.68(6) 13_665 9_665 ?
B1 Ca1 B2 105.23(5) 7_556 9_665 ?
B1 Ca1 B2 129.74(5) 1_565 9_665 ?
B1 Ca1 B2 35.63(5) 7 9_665 ?
B1 Ca1 B2 64.14(5) 1_564 9_665 ?
B2 Ca1 B2 91.87(3) 9_666 9_665 ?
B2 Ca1 B2 101.60(3) 1_565 9_665 ?
B3 Ca1 B2 70.78(5) 9_565 1_564 ?
B3 Ca1 B2 101.70(6) 5 1_564 ?
B3 Ca1 B2 96.68(6) 1_565 1_564 ?
B3 Ca1 B2 130.41(6) 13_665 1_564 ?
B1 Ca1 B2 129.74(5) 7_556 1_564 ?
B1 Ca1 B2 105.23(5) 1_565 1_564 ?
B1 Ca1 B2 64.14(5) 7 1_564 ?
B1 Ca1 B2 35.63(5) 1_564 1_564 ?
B2 Ca1 B2 101.60(3) 9_666 1_564 ?
B2 Ca1 B2 91.87(3) 1_565 1_564 ?
B2 Ca1 B2 33.73(9) 9_665 1_564 ?
B2 B1 B3 136.58(6) . . ?
B2 B1 B3 136.58(6) . 9_556 ?
B3 B1 B3 86.84(13) . 9_556 ?
B2 B1 B1 134.86(15) . 3 ?
B3 B1 B1 59.10(4) . 3 ?
B3 B1 B1 59.10(4) 9_556 3 ?
B2 B1 B1 135.14(15) . 11_556 ?
B3 B1 B1 59.10(4) . 11_556 ?
B3 B1 B1 59.10(4) 9_556 11_556 ?
B1 B1 B1 90.0 3 11_556 ?
B2 B1 Ca1 75.79(6) . 1_545 ?
B3 B1 Ca1 70.43(5) . 1_545 ?
B3 B1 Ca1 133.93(9) 9_556 1_545 ?
B1 B1 Ca1 127.59(3) 3 1_545 ?
B1 B1 Ca1 74.89(8) 11_556 1_545 ?
B2 B1 Ca1 75.79(6) . 1_546 ?
B3 B1 Ca1 133.93(9) . 1_546 ?
B3 B1 Ca1 70.43(5) 9_556 1_546 ?
B1 B1 Ca1 127.59(3) 3 1_546 ?
B1 B1 Ca1 74.89(8) 11_556 1_546 ?
Ca1 B1 Ca1 96.89(5) 1_545 1_546 ?
B2 B1 Ca1 81.67(7) . 3_656 ?
B3 B1 Ca1 126.62(8) . 3_656 ?
B3 B1 Ca1 67.14(5) 9_556 3_656 ?
B1 B1 Ca1 67.57(7) 3 3_656 ?
B1 B1 Ca1 125.74(3) 11_556 3_656 ?
Ca1 B1 Ca1 157.09(7) 1_545 3_656 ?
Ca1 B1 Ca1 81.309(14) 1_546 3_656 ?
B2 B1 Ca1 81.67(7) . 3_655 ?
B3 B1 Ca1 67.14(5) . 3_655 ?
B3 B1 Ca1 126.62(8) 9_556 3_655 ?
B1 B1 Ca1 67.57(7) 3 3_655 ?
B1 B1 Ca1 125.74(3) 11_556 3_655 ?
Ca1 B1 Ca1 81.309(14) 1_545 3_655 ?
Ca1 B1 Ca1 157.09(7) 1_546 3_655 ?
Ca1 B1 Ca1 91.53(5) 3_656 3_655 ?
B2 B2 B1 123.66(9) 9_656 . ?
B2 B2 B1 123.66(9) 9_656 15_665 ?
B1 B2 B1 112.68(18) . 15_665 ?
B2 B2 Ca1 73.13(5) 9_656 9_666 ?
B1 B2 Ca1 133.38(4) . 9_666 ?
B1 B2 Ca1 68.57(4) 15_665 9_666 ?
B2 B2 Ca1 73.13(5) 9_656 1_545 ?
B1 B2 Ca1 68.57(4) . 1_545 ?
B1 B2 Ca1 133.38(4) 15_665 1_545 ?
Ca1 B2 Ca1 146.27(9) 9_666 1_545 ?
B2 B2 Ca1 73.13(5) 9_656 9_665 ?
B1 B2 Ca1 133.38(4) . 9_665 ?
B1 B2 Ca1 68.57(4) 15_665 9_665 ?
Ca1 B2 Ca1 91.87(3) 9_666 9_665 ?
Ca1 B2 Ca1 78.40(3) 1_545 9_665 ?
B2 B2 Ca1 73.13(5) 9_656 1_546 ?
B1 B2 Ca1 68.57(4) . 1_546 ?
B1 B2 Ca1 133.38(4) 15_665 1_546 ?
Ca1 B2 Ca1 78.40(3) 9_666 1_546 ?
Ca1 B2 Ca1 91.87(3) 1_545 1_546 ?
Ca1 B2 Ca1 146.27(9) 9_665 1_546 ?
B2 B2 Ca1 138.85(3) 9_656 3_655 ?
B1 B2 Ca1 65.33(7) . 3_655 ?
B1 B2 Ca1 65.33(7) 15_665 3_655 ?
Ca1 B2 Ca1 133.73(5) 9_666 3_655 ?
Ca1 B2 Ca1 75.26(2) 1_545 3_655 ?
Ca1 B2 Ca1 75.26(2) 9_665 3_655 ?
Ca1 B2 Ca1 133.73(5) 1_546 3_655 ?
B2 B2 Ca1 138.85(3) 9_656 3_656 ?
B1 B2 Ca1 65.33(7) . 3_656 ?
B1 B2 Ca1 65.33(7) 15_665 3_656 ?
Ca1 B2 Ca1 75.26(2) 9_666 3_656 ?
Ca1 B2 Ca1 133.73(5) 1_545 3_656 ?
Ca1 B2 Ca1 133.73(5) 9_665 3_656 ?
Ca1 B2 Ca1 75.26(2) 1_546 3_656 ?
Ca1 B2 Ca1 82.30(6) 3_655 3_656 ?
B3 B3 B1 133.42(6) 9 . ?
B3 B3 B1 133.42(6) 9 3 ?
B1 B3 B1 61.80(7) . 3 ?
B3 B3 B1 133.42(6) 9 9_556 ?
B1 B3 B1 93.16(13) . 9_556 ?
B1 B3 B1 61.81(7) 3 9_556 ?
B3 B3 B1 133.42(6) 9 11_556 ?
B1 B3 B1 61.81(7) . 11_556 ?
B1 B3 B1 93.16(13) 3 11_556 ?
B1 B3 B1 61.81(7) 9_556 11_556 ?
B3 B3 Ca1 71.94(4) 9 11_455 ?
B1 B3 Ca1 131.63(7) . 11_455 ?
B1 B3 Ca1 137.37(7) 3 11_455 ?
B1 B3 Ca1 76.22(5) 9_556 11_455 ?
B1 B3 Ca1 71.96(4) 11_556 11_455 ?
B3 B3 Ca1 71.94(4) 9 3_655 ?
B1 B3 Ca1 76.22(5) . 3_655 ?
B1 B3 Ca1 71.96(4) 3 3_655 ?
B1 B3 Ca1 131.63(7) 9_556 3_655 ?
B1 B3 Ca1 137.37(7) 11_556 3_655 ?
Ca1 B3 Ca1 143.89(8) 11_455 3_655 ?
B3 B3 Ca1 71.94(4) 9 1_545 ?
B1 B3 Ca1 71.96(4) . 1_545 ?
B1 B3 Ca1 131.63(7) 3 1_545 ?
B1 B3 Ca1 137.37(7) 9_556 1_545 ?
B1 B3 Ca1 76.22(5) 11_556 1_545 ?
Ca1 B3 Ca1 84.49(3) 11_455 1_545 ?
Ca1 B3 Ca1 84.49(3) 3_655 1_545 ?
B3 B3 Ca1 71.94(4) 9 9_565 ?
B1 B3 Ca1 137.37(7) . 9_565 ?
B1 B3 Ca1 76.22(5) 3 9_565 ?
B1 B3 Ca1 71.96(4) 9_556 9_565 ?
B1 B3 Ca1 131.63(7) 11_556 9_565 ?
Ca1 B3 Ca1 84.49(3) 11_455 9_565 ?
Ca1 B3 Ca1 84.49(3) 3_655 9_565 ?
Ca1 B3 Ca1 143.89(8) 1_545 9_565 ?

loop_
_geom_bond_atom_site_label_1
_geom_bond_atom_site_label_2
_geom_bond_distance
_geom_bond_site_symmetry_2
_geom_bond_publ_flag
Ca1 B3 2.7381(7) 9_565 ?
Ca1 B3 2.7381(7) 5 ?
Ca1 B3 2.7381(7) 1_565 ?
Ca1 B3 2.7381(7) 13_665 ?
Ca1 B1 2.7632(11) 7_556 ?
Ca1 B1 2.7632(11) 1_565 ?
Ca1 B1 2.7632(11) 7 ?
Ca1 B1 2.7632(11) 1_564 ?
Ca1 B2 2.8775(8) 9_666 ?
Ca1 B2 2.8775(8) 1_565 ?
Ca1 B2 2.8775(8) 9_665 ?
Ca1 B2 2.8775(8) 1_564 ?
B1 B2 1.729(2) . ?
B1 B3 1.7734(19) . ?
B1 B3 1.7734(19) 9_556 ?
B1 B1 1.822(2) 3 ?
B1 B1 1.822(2) 11_556 ?
B1 Ca1 2.7632(11) 1_545 ?
B1 Ca1 2.7632(11) 1_546 ?
B1 Ca1 2.8859(12) 3_656 ?
B1 Ca1 2.8859(12) 3_655 ?
B2 B2 1.670(5) 9_656 ?
B2 B1 1.729(2) 15_665 ?
B2 Ca1 2.8775(8) 9_666 ?
B2 Ca1 2.8775(8) 1_545 ?
B2 Ca1 2.8775(8) 9_665 ?
B2 Ca1 2.8775(8) 1_546 ?
B2 Ca1 3.1422(18) 3_655 ?
B2 Ca1 3.1422(18) 3_656 ?
B3 B3 1.697(4) 9 ?
B3 B1 1.7734(19) 3 ?
B3 B1 1.7734(19) 9_556 ?
B3 B1 1.7734(19) 11_556 ?
B3 Ca1 2.7381(7) 11_455 ?
B3 Ca1 2.7381(7) 3_655 ?
B3 Ca1 2.7381(7) 1_545 ?
B3 Ca1 2.7381(7) 9_565 ?
